data_4087251
loop_
_publ_author_name
'Hazra, Susanta'
'Deb, Mayukh'
'Singh, Jatinder'
'Elias, Anil J.'

_publ_section_title
;
 Picolinamide as a Directing Group on Metal Sandwich Compounds: sp2 C--H
 Bond Activation and sp3 C--H Bond Oxidation
;
_journal_name_full Organometallics
_journal_paper_doi 10.1021/acs.organomet.7b00143
_journal_year 2017
_chemical_formula_moiety 'C45 H33 Br Co N3 O Pd'
_chemical_formula_sum 'C45 H33 Br Co N3 O Pd'
_chemical_formula_weight 876.97
_chemical_name_systematic
; 
 ? 
;
_space_group_IT_number 14
_symmetry_cell_setting monoclinic
_symmetry_space_group_name_Hall '-P 2yn'
_symmetry_space_group_name_H-M 'P 1 21/n 1'
_atom_sites_solution_hydrogens geom
_atom_sites_solution_primary direct
_atom_sites_solution_secondary difmap
_audit_creation_method SHELXL-97
_cell_angle_alpha 90.00
_cell_angle_beta 92.066(2)
_cell_angle_gamma 90.00
_cell_formula_units_Z 4
_cell_length_a 11.0618(11)
_cell_length_b 17.9809(17)
_cell_length_c 18.1750(17)
_cell_measurement_reflns_used 3717
_cell_measurement_temperature 298(2)
_cell_measurement_theta_max 22.22
_cell_measurement_theta_min 2.24
_cell_volume 3612.7(6)
_computing_cell_refinement 'Bruker SMART'
_computing_data_collection 'Bruker SMART'
_computing_data_reduction 'Bruker SAINT'
_computing_molecular_graphics 'Bruker SHELXTL'
_computing_publication_material 'Bruker SHELXTL'
_computing_structure_refinement 'SHELXL-97 (Sheldrick, 1997)'
_computing_structure_solution 'SHELXS-97 (Sheldrick, 1990)'
_diffrn_ambient_temperature 298(2)
_diffrn_measured_fraction_theta_full 0.996
_diffrn_measured_fraction_theta_max 0.996
_diffrn_measurement_device_type 'CCD area detector'
_diffrn_measurement_method 'phi and omega scans'
_diffrn_radiation_monochromator graphite
_diffrn_radiation_source 'fine-focus sealed tube'
_diffrn_radiation_type MoK\a
_diffrn_radiation_wavelength 0.71073
_diffrn_reflns_av_R_equivalents 0.0404
_diffrn_reflns_av_sigmaI/netI 0.0513
_diffrn_reflns_limit_h_max 7
_diffrn_reflns_limit_h_min -13
_diffrn_reflns_limit_k_max 21
_diffrn_reflns_limit_k_min -21
_diffrn_reflns_limit_l_max 21
_diffrn_reflns_limit_l_min -21
_diffrn_reflns_number 18715
_diffrn_reflns_theta_full 25.00
_diffrn_reflns_theta_max 25.00
_diffrn_reflns_theta_min 1.59
_exptl_absorpt_coefficient_mu 2.104
_exptl_absorpt_correction_T_max 0.692
_exptl_absorpt_correction_T_min 0.613
_exptl_absorpt_correction_type multi-scan
_exptl_absorpt_process_details '(SADABS; Bruker, 2000)'
_exptl_crystal_colour red
_exptl_crystal_density_diffrn 1.612
_exptl_crystal_density_method 'not measured'
_exptl_crystal_description block
_exptl_crystal_F_000 1760.0
_exptl_crystal_size_max 0.285
_exptl_crystal_size_mid 0.198
_exptl_crystal_size_min 0.175
_refine_diff_density_max 0.921
_refine_diff_density_min -0.577
_refine_diff_density_rms 0.101
_refine_ls_extinction_method none
_refine_ls_goodness_of_fit_ref 1.091
_refine_ls_hydrogen_treatment mixed
_refine_ls_matrix_type full
_refine_ls_number_parameters 469
_refine_ls_number_reflns 6341
_refine_ls_number_restraints 0
_refine_ls_restrained_S_all 1.091
_refine_ls_R_factor_all 0.0709
_refine_ls_R_factor_gt 0.0487
_refine_ls_shift/su_max 0.001
_refine_ls_shift/su_mean 0.000
_refine_ls_structure_factor_coef Fsqd
_refine_ls_weighting_details 'calc w=1/[\s^2^(Fo^2^)+(0.0838P)^2^+0.0132P] where P=(Fo^2^+2Fc^2^)/3'
_refine_ls_weighting_scheme calc
_refine_ls_wR_factor_gt 0.1355
_refine_ls_wR_factor_ref 0.1495
_reflns_number_gt 4680
_reflns_number_total 6366
_reflns_threshold_expression >2sigma(I)
_cod_data_source_file om7b00143_si_002.cif
_cod_data_source_block 4
_cod_depositor_comments
;
The following automatic conversions were performed:

'_symmetry_cell_setting' value 'Monoclinic' changed to 'monoclinic'
according to
/home/data/users/saulius/crontab/automatic-downloads/rss-feeds/ACS/lib/dictionaries/cif_core.dic
dictionary named 'cif_core.dic' version 2.4.2 from 2011-04-26.

Automatic conversion script
Id: cif_fix_values 4973 2017-02-22 13:04:09Z antanas 
;
_cod_original_sg_symbol_Hall -P2yn
_cod_original_sg_symbol_H-M P2(1)/n
_cod_database_code 4087251

loop_
_symmetry_equiv_pos_as_xyz
'x, y, z'
'-x+1/2, y+1/2, -z+1/2'
'-x, -y, -z'
'x-1/2, -y-1/2, z-1/2'

loop_
_atom_site_label
_atom_site_type_symbol
_atom_site_fract_x
_atom_site_fract_y
_atom_site_fract_z
_atom_site_U_iso_or_equiv
_atom_site_adp_type
_atom_site_occupancy
_atom_site_symmetry_multiplicity
_atom_site_calc_flag
_atom_site_refinement_flags
Co1 Co 0.09647(6) 0.16338(3) 0.33934(3) 0.03603(19) Uani 1 1 d .
Br1 Br 0.23264(7) -0.03577(4) 0.01533(4) 0.0847(3) Uani 1 1 d .
Pd1 Pd -0.12056(4) 0.09209(2) 0.20351(2) 0.04601(17) Uani 1 1 d .
O1 O -0.3942(4) 0.2241(3) 0.2680(3) 0.1050(18) Uani 1 1 d .
N1 N -0.2083(4) 0.1794(3) 0.2394(2) 0.0549(12) Uani 1 1 d .
N2 N -0.3015(4) 0.0540(3) 0.1879(3) 0.0574(12) Uani 1 1 d .
N3 N -0.0256(4) 0.0018(2) 0.1664(2) 0.0451(10) Uani 1 1 d .
C1 C -0.3295(6) 0.1769(4) 0.2433(3) 0.0682(18) Uani 1 1 d .
C2 C -0.3795(6) 0.1044(4) 0.2137(3) 0.0639(17) Uani 1 1 d .
C3 C -0.5034(6) 0.0893(5) 0.2186(4) 0.082(2) Uani 1 1 d .
H3 H -0.5555 0.1240 0.2384 0.098 Uiso 1 1 calc R
C4 C -0.5449(7) 0.0228(6) 0.1937(5) 0.099(3) Uani 1 1 d .
H4 H -0.6266 0.0115 0.1965 0.119 Uiso 1 1 calc R
C5 C -0.4666(7) -0.0290(5) 0.1639(4) 0.084(2) Uani 1 1 d .
H5 H -0.4947 -0.0742 0.1453 0.101 Uiso 1 1 calc R
C6 C -0.3460(6) -0.0103(4) 0.1633(4) 0.0716(18) Uani 1 1 d .
H6 H -0.2925 -0.0447 0.1445 0.086 Uiso 1 1 calc R
C7 C -0.1410(6) 0.2434(3) 0.2671(3) 0.0596(16) Uani 1 1 d .
H7A H -0.1616 0.2542 0.3175 0.072 Uiso 1 1 calc R
H7B H -0.1590 0.2869 0.2371 0.072 Uiso 1 1 calc R
C8 C -0.0088(5) 0.2230(3) 0.2635(3) 0.0480(13) Uani 1 1 d .
C9 C 0.0231(5) 0.1532(3) 0.2318(2) 0.0428(12) Uani 1 1 d .
C10 C 0.1510(5) 0.1502(3) 0.2336(3) 0.0445(12) Uani 1 1 d .
H10 H 0.1997 0.1089 0.2157 0.053 Uiso 1 1 calc R
C11 C 0.1971(5) 0.2175(3) 0.2641(3) 0.0525(14) Uani 1 1 d .
H11 H 0.2828 0.2307 0.2705 0.063 Uiso 1 1 calc R
C12 C 0.0992(6) 0.2617(3) 0.2840(3) 0.0556(15) Uani 1 1 d .
H12 H 0.1043 0.3113 0.3063 0.067 Uiso 1 1 calc R
C13 C 0.0512(4) 0.1669(3) 0.4438(3) 0.0370(11) Uani 1 1 d .
C14 C 0.1803(4) 0.1544(3) 0.4372(2) 0.0370(11) Uani 1 1 d .
C15 C 0.1553(4) 0.0817(2) 0.4044(3) 0.0349(11) Uani 1 1 d .
C16 C 0.0254(4) 0.0936(2) 0.4122(2) 0.0356(11) Uani 1 1 d .
C17 C -0.0200(5) 0.2232(3) 0.4827(3) 0.0414(12) Uani 1 1 d .
C18 C 0.0077(5) 0.2988(3) 0.4769(3) 0.0578(15) Uani 1 1 d .
H18 H 0.0687 0.3139 0.4463 0.069 Uiso 1 1 calc R
C19 C -0.0543(6) 0.3509(3) 0.5159(4) 0.0715(18) Uani 1 1 d .
H19 H -0.0351 0.4010 0.5116 0.086 Uiso 1 1 calc R
C20 C -0.1443(6) 0.3292(4) 0.5610(4) 0.0666(17) Uani 1 1 d .
H20 H -0.1864 0.3644 0.5874 0.080 Uiso 1 1 calc R
C21 C -0.1717(5) 0.2553(4) 0.5671(3) 0.0627(16) Uani 1 1 d .
H21 H -0.2325 0.2405 0.5980 0.075 Uiso 1 1 calc R
C22 C -0.1107(5) 0.2025(3) 0.5281(3) 0.0473(13) Uani 1 1 d .
H22 H -0.1310 0.1525 0.5325 0.057 Uiso 1 1 calc R
C23 C 0.2921(5) 0.1920(2) 0.4623(3) 0.0385(11) Uani 1 1 d .
C24 C 0.2952(5) 0.2358(3) 0.5246(3) 0.0537(14) Uani 1 1 d .
H24 H 0.2246 0.2430 0.5499 0.064 Uiso 1 1 calc R
C25 C 0.4019(7) 0.2696(4) 0.5504(4) 0.0678(18) Uani 1 1 d .
H25 H 0.4022 0.2986 0.5927 0.081 Uiso 1 1 calc R
C26 C 0.5040(7) 0.2600(4) 0.5141(4) 0.075(2) Uani 1 1 d .
H26 H 0.5748 0.2833 0.5310 0.090 Uiso 1 1 calc R
C27 C 0.5058(5) 0.2156(3) 0.4511(4) 0.0632(17) Uani 1 1 d .
H27 H 0.5769 0.2090 0.4261 0.076 Uiso 1 1 calc R
C28 C 0.4001(5) 0.1819(3) 0.4267(3) 0.0485(13) Uani 1 1 d .
H28 H 0.4009 0.1515 0.3853 0.058 Uiso 1 1 calc R
C29 C 0.2320(4) 0.0171(3) 0.3866(3) 0.0369(11) Uani 1 1 d .
C30 C 0.2059(5) -0.0273(3) 0.3253(3) 0.0434(12) Uani 1 1 d .
H30 H 0.1419 -0.0148 0.2931 0.052 Uiso 1 1 calc R
C31 C 0.2735(6) -0.0892(3) 0.3120(3) 0.0564(15) Uani 1 1 d .
H31 H 0.2544 -0.1191 0.2715 0.068 Uiso 1 1 calc R
C32 C 0.3708(5) -0.1072(3) 0.3592(3) 0.0553(15) Uani 1 1 d .
H32 H 0.4179 -0.1488 0.3499 0.066 Uiso 1 1 calc R
C33 C 0.3965(5) -0.0640(3) 0.4185(3) 0.0537(14) Uani 1 1 d .
H33 H 0.4615 -0.0762 0.4501 0.064 Uiso 1 1 calc R
C34 C 0.3283(5) -0.0026(3) 0.4328(3) 0.0443(12) Uani 1 1 d .
H34 H 0.3471 0.0263 0.4741 0.053 Uiso 1 1 calc R
C35 C -0.0804(5) 0.0463(3) 0.4004(2) 0.0386(11) Uani 1 1 d .
C36 C -0.0693(5) -0.0300(3) 0.3976(3) 0.0521(14) Uani 1 1 d .
H36 H 0.0059 -0.0520 0.4065 0.063 Uiso 1 1 calc R
C37 C -0.1702(7) -0.0746(3) 0.3816(3) 0.0684(19) Uani 1 1 d .
H37 H -0.1605 -0.1258 0.3774 0.082 Uiso 1 1 calc R
C38 C -0.2828(6) -0.0444(4) 0.3721(3) 0.0644(17) Uani 1 1 d .
H38 H -0.3495 -0.0747 0.3617 0.077 Uiso 1 1 calc R
C39 C -0.2965(5) 0.0308(4) 0.3778(3) 0.0621(17) Uani 1 1 d .
H39 H -0.3734 0.0516 0.3729 0.074 Uiso 1 1 calc R
C40 C -0.1979(5) 0.0765(3) 0.3908(3) 0.0477(13) Uani 1 1 d .
H40 H -0.2088 0.1277 0.3934 0.057 Uiso 1 1 calc R
C41 C 0.0552(5) 0.0091(3) 0.1140(3) 0.0487(13) Uani 1 1 d .
H41 H 0.0679 0.0558 0.0936 0.058 Uiso 1 1 calc R
C42 C 0.1195(5) -0.0504(3) 0.0895(3) 0.0505(13) Uani 1 1 d .
C43 C 0.1028(6) -0.1197(3) 0.1182(3) 0.0603(16) Uani 1 1 d .
H43 H 0.1465 -0.1604 0.1022 0.072 Uiso 1 1 calc R
C44 C 0.0188(6) -0.1270(3) 0.1720(3) 0.0616(16) Uani 1 1 d .
H44 H 0.0042 -0.1732 0.1928 0.074 Uiso 1 1 calc R
C45 C -0.0433(5) -0.0654(3) 0.1946(3) 0.0516(14) Uani 1 1 d .
H45 H -0.0997 -0.0708 0.2310 0.062 Uiso 1 1 calc R

loop_
_atom_site_aniso_label
_atom_site_aniso_U_11
_atom_site_aniso_U_22
_atom_site_aniso_U_33
_atom_site_aniso_U_23
_atom_site_aniso_U_13
_atom_site_aniso_U_12
Co1 0.0422(4) 0.0295(4) 0.0369(4) 0.0038(3) 0.0079(3) 0.0000(3)
Br1 0.0830(5) 0.0812(5) 0.0929(6) -0.0137(4) 0.0450(4) -0.0037(4)
Pd1 0.0501(3) 0.0465(3) 0.0418(3) -0.00123(18) 0.00706(19) 0.00562(19)
O1 0.066(3) 0.111(4) 0.138(5) -0.041(4) 0.011(3) 0.048(3)
N1 0.062(3) 0.050(3) 0.053(3) -0.003(2) 0.003(2) 0.011(2)
N2 0.052(3) 0.071(3) 0.050(3) -0.005(2) 0.005(2) -0.003(3)
N3 0.049(3) 0.041(3) 0.046(2) -0.0035(19) 0.008(2) 0.002(2)
C1 0.057(4) 0.091(5) 0.056(4) -0.011(3) -0.002(3) 0.018(4)
C2 0.055(4) 0.089(5) 0.048(3) -0.003(3) 0.001(3) 0.015(3)
C3 0.049(4) 0.116(7) 0.079(5) -0.011(4) 0.003(4) 0.011(4)
C4 0.053(5) 0.144(8) 0.100(6) 0.018(6) 0.006(4) -0.007(5)
C5 0.064(5) 0.101(6) 0.088(5) 0.000(4) 0.007(4) -0.031(4)
C6 0.073(5) 0.078(5) 0.064(4) 0.001(4) 0.006(3) -0.008(4)
C7 0.080(4) 0.047(3) 0.052(3) 0.002(3) 0.005(3) 0.023(3)
C8 0.069(4) 0.037(3) 0.038(3) 0.009(2) 0.004(3) 0.005(3)
C9 0.059(4) 0.040(3) 0.030(2) 0.005(2) 0.006(2) 0.004(2)
C10 0.045(3) 0.050(3) 0.040(3) 0.003(2) 0.017(2) 0.001(2)
C11 0.058(4) 0.050(3) 0.050(3) 0.010(3) 0.012(3) -0.012(3)
C12 0.090(5) 0.031(3) 0.047(3) 0.010(2) 0.013(3) -0.001(3)
C13 0.043(3) 0.033(3) 0.036(3) 0.003(2) 0.010(2) 0.002(2)
C14 0.043(3) 0.032(3) 0.036(3) -0.002(2) 0.005(2) 0.003(2)
C15 0.039(3) 0.027(2) 0.040(3) 0.000(2) 0.004(2) 0.002(2)
C16 0.044(3) 0.030(2) 0.033(2) 0.0025(19) 0.008(2) 0.000(2)
C17 0.046(3) 0.036(3) 0.042(3) 0.000(2) 0.006(2) 0.003(2)
C18 0.065(4) 0.044(3) 0.067(4) -0.003(3) 0.027(3) 0.001(3)
C19 0.085(5) 0.041(3) 0.090(5) -0.008(3) 0.025(4) 0.008(3)
C20 0.065(4) 0.060(4) 0.076(4) -0.018(3) 0.023(3) 0.018(3)
C21 0.051(4) 0.078(5) 0.060(4) -0.005(3) 0.027(3) 0.009(3)
C22 0.047(3) 0.042(3) 0.053(3) 0.003(2) 0.011(3) 0.002(2)
C23 0.048(3) 0.026(2) 0.042(3) 0.003(2) 0.005(2) 0.003(2)
C24 0.067(4) 0.044(3) 0.051(3) 0.000(3) 0.008(3) -0.007(3)
C25 0.083(5) 0.058(4) 0.061(4) -0.006(3) -0.021(4) -0.012(4)
C26 0.063(5) 0.061(4) 0.099(5) 0.005(4) -0.037(4) -0.010(3)
C27 0.040(3) 0.056(4) 0.092(5) 0.013(4) -0.004(3) 0.004(3)
C28 0.050(3) 0.040(3) 0.056(3) -0.001(2) 0.006(3) 0.006(2)
C29 0.041(3) 0.028(2) 0.042(3) 0.003(2) 0.012(2) -0.002(2)
C30 0.044(3) 0.039(3) 0.047(3) -0.005(2) -0.002(2) 0.006(2)
C31 0.068(4) 0.046(3) 0.055(3) -0.016(3) 0.003(3) 0.009(3)
C32 0.048(3) 0.042(3) 0.077(4) 0.001(3) 0.014(3) 0.017(3)
C33 0.045(3) 0.050(3) 0.065(4) 0.007(3) -0.006(3) 0.007(3)
C34 0.049(3) 0.040(3) 0.043(3) -0.002(2) -0.006(2) -0.002(2)
C35 0.048(3) 0.034(3) 0.034(3) 0.003(2) 0.011(2) -0.005(2)
C36 0.055(4) 0.047(3) 0.055(3) 0.009(3) 0.013(3) -0.004(3)
C37 0.092(5) 0.044(3) 0.071(4) -0.001(3) 0.031(4) -0.029(4)
C38 0.062(4) 0.079(5) 0.053(4) -0.004(3) 0.010(3) -0.031(4)
C39 0.038(3) 0.095(5) 0.053(3) 0.017(3) -0.001(3) -0.005(3)
C40 0.049(3) 0.049(3) 0.045(3) 0.007(2) 0.003(3) -0.001(3)
C41 0.058(4) 0.041(3) 0.047(3) 0.000(2) 0.010(3) -0.007(3)
C42 0.054(3) 0.053(3) 0.046(3) -0.008(3) 0.010(3) 0.000(3)
C43 0.066(4) 0.046(3) 0.069(4) -0.010(3) 0.001(3) 0.007(3)
C44 0.078(5) 0.040(3) 0.067(4) 0.006(3) 0.002(3) -0.006(3)
C45 0.057(4) 0.052(3) 0.047(3) 0.003(3) 0.008(3) -0.007(3)

loop_
_atom_type_symbol
_atom_type_description
_atom_type_scat_dispersion_real
_atom_type_scat_dispersion_imag
_atom_type_scat_source
C C 0.0033 0.0016 'International Tables Vol C Tables 4.2.6.8 and 6.1.1.4'
H H 0.0000 0.0000 'International Tables Vol C Tables 4.2.6.8 and 6.1.1.4'
N N 0.0061 0.0033 'International Tables Vol C Tables 4.2.6.8 and 6.1.1.4'
O O 0.0106 0.0060 'International Tables Vol C Tables 4.2.6.8 and 6.1.1.4'
Co Co 0.3494 0.9721 'International Tables Vol C Tables 4.2.6.8 and 6.1.1.4'
Pd Pd -0.9988 1.0072 'International Tables Vol C Tables 4.2.6.8 and 6.1.1.4'
Br Br -0.2901 2.4595 'International Tables Vol C Tables 4.2.6.8 and 6.1.1.4'

loop_
_geom_angle_atom_site_label_1
_geom_angle_atom_site_label_2
_geom_angle_atom_site_label_3
_geom_angle
C15 Co1 C13 62.63(19)
C15 Co1 C14 43.16(18)
C13 Co1 C14 43.1(2)
C15 Co1 C16 43.10(19)
C13 Co1 C16 43.00(18)
C14 Co1 C16 62.51(19)
C15 Co1 C12 158.2(2)
C13 Co1 C12 117.0(2)
C14 Co1 C12 120.0(2)
C16 Co1 C12 152.0(2)
C15 Co1 C11 125.3(2)
C13 Co1 C11 142.1(2)
C14 Co1 C11 113.0(2)
C16 Co1 C11 167.7(2)
C12 Co1 C11 40.2(2)
C15 Co1 C10 111.9(2)
C13 Co1 C10 174.5(2)
C14 Co1 C10 133.5(2)
C16 Co1 C10 133.1(2)
C12 Co1 C10 68.1(2)
C11 Co1 C10 40.6(2)
C15 Co1 C8 161.1(2)
C13 Co1 C8 117.7(2)
C14 Co1 C8 150.8(2)
C16 Co1 C8 122.6(2)
C12 Co1 C8 40.5(2)
C11 Co1 C8 67.3(2)
C10 Co1 C8 67.2(2)
C15 Co1 C9 126.86(19)
C13 Co1 C9 142.5(2)
C14 Co1 C9 169.03(19)
C16 Co1 C9 114.4(2)
C12 Co1 C9 68.1(2)
C11 Co1 C9 67.6(2)
C10 Co1 C9 39.9(2)
C8 Co1 C9 40.13(19)
N1 Pd1 C9 82.7(2)
N1 Pd1 N3 178.91(19)
C9 Pd1 N3 96.23(19)
N1 Pd1 N2 80.1(2)
C9 Pd1 N2 162.7(2)
N3 Pd1 N2 101.01(19)
C1 N1 C7 120.4(5)
C1 N1 Pd1 119.7(4)
C7 N1 Pd1 119.6(4)
C6 N2 C2 118.0(6)
C6 N2 Pd1 131.4(5)
C2 N2 Pd1 110.4(4)
C45 N3 C41 118.5(5)
C45 N3 Pd1 120.4(4)
C41 N3 Pd1 121.2(4)
O1 C1 N1 127.1(7)
O1 C1 C2 121.7(6)
N1 C1 C2 111.2(5)
N2 C2 C3 122.0(7)
N2 C2 C1 118.4(6)
C3 C2 C1 119.4(6)
C4 C3 C2 118.1(7)
C4 C3 H3 121.0
C2 C3 H3 121.0
C3 C4 C5 120.8(7)
C3 C4 H4 119.6
C5 C4 H4 119.6
C6 C5 C4 117.1(7)
C6 C5 H5 121.4
C4 C5 H5 121.4
N2 C6 C5 123.9(7)
N2 C6 H6 118.1
C5 C6 H6 118.1
N1 C7 C8 106.1(4)
N1 C7 H7A 110.5
C8 C7 H7A 110.5
N1 C7 H7B 110.5
C8 C7 H7B 110.5
H7A C7 H7B 108.7
C12 C8 C9 108.5(5)
C12 C8 C7 132.5(5)
C9 C8 C7 119.0(5)
C12 C8 Co1 68.4(3)
C9 C8 Co1 70.9(3)
C7 C8 Co1 128.2(4)
C10 C9 C8 106.6(5)
C10 C9 Pd1 140.9(4)
C8 C9 Pd1 112.5(4)
C10 C9 Co1 68.2(3)
C8 C9 Co1 69.0(3)
Pd1 C9 Co1 124.7(2)
C9 C10 C11 108.8(5)
C9 C10 Co1 71.9(3)
C11 C10 Co1 69.4(3)
C9 C10 H10 125.6
C11 C10 H10 125.6
Co1 C10 H10 125.6
C12 C11 C10 108.3(5)
C12 C11 Co1 69.6(3)
C10 C11 Co1 70.0(3)
C12 C11 H11 125.8
C10 C11 H11 125.8
Co1 C11 H11 125.8
C11 C12 C8 107.7(5)
C11 C12 Co1 70.1(3)
C8 C12 Co1 71.1(3)
C11 C12 H12 126.1
C8 C12 H12 126.1
Co1 C12 H12 126.1
C14 C13 C16 90.4(4)
C14 C13 C17 133.3(4)
C16 C13 C17 134.9(4)
C14 C13 Co1 68.5(3)
C16 C13 Co1 69.4(3)
C17 C13 Co1 129.6(3)
C13 C14 C15 90.0(4)
C13 C14 C23 136.2(4)
C15 C14 C23 133.3(4)
C13 C14 Co1 68.4(3)
C15 C14 Co1 68.4(3)
C23 C14 Co1 127.1(3)
C14 C15 C16 90.2(4)
C14 C15 C29 133.6(4)
C16 C15 C29 135.0(4)
C14 C15 Co1 68.5(2)
C16 C15 Co1 69.3(2)
C29 C15 Co1 129.0(3)
C35 C16 C13 136.8(4)
C35 C16 C15 133.4(4)
C13 C16 C15 89.5(4)
C35 C16 Co1 126.9(3)
C13 C16 Co1 67.6(2)
C15 C16 Co1 67.5(3)
C22 C17 C18 118.4(5)
C22 C17 C13 121.0(4)
C18 C17 C13 120.5(5)
C19 C18 C17 120.6(6)
C19 C18 H18 119.7
C17 C18 H18 119.7
C20 C19 C18 120.2(6)
C20 C19 H19 119.9
C18 C19 H19 119.9
C21 C20 C19 119.5(5)
C21 C20 H20 120.2
C19 C20 H20 120.2
C20 C21 C22 120.9(6)
C20 C21 H21 119.5
C22 C21 H21 119.5
C17 C22 C21 120.3(5)
C17 C22 H22 119.8
C21 C22 H22 119.8
C24 C23 C28 117.4(5)
C24 C23 C14 121.0(5)
C28 C23 C14 121.6(4)
C23 C24 C25 121.4(6)
C23 C24 H24 119.3
C25 C24 H24 119.3
C26 C25 C24 119.9(6)
C26 C25 H25 120.1
C24 C25 H25 120.1
C25 C26 C27 120.9(6)
C25 C26 H26 119.6
C27 C26 H26 119.6
C28 C27 C26 118.7(6)
C28 C27 H27 120.7
C26 C27 H27 120.7
C27 C28 C23 121.8(5)
C27 C28 H28 119.1
C23 C28 H28 119.1
C34 C29 C30 118.2(4)
C34 C29 C15 120.3(4)
C30 C29 C15 121.4(4)
C31 C30 C29 120.6(5)
C31 C30 H30 119.7
C29 C30 H30 119.7
C30 C31 C32 119.8(5)
C30 C31 H31 120.1
C32 C31 H31 120.1
C33 C32 C31 119.6(5)
C33 C32 H32 120.2
C31 C32 H32 120.2
C32 C33 C34 120.9(5)
C32 C33 H33 119.6
C34 C33 H33 119.6
C33 C34 C29 120.8(5)
C33 C34 H34 119.6
C29 C34 H34 119.6
C36 C35 C40 117.4(5)
C36 C35 C16 120.9(5)
C40 C35 C16 121.7(4)
C35 C36 C37 120.5(6)
C35 C36 H36 119.8
C37 C36 H36 119.8
C38 C37 C36 121.2(6)
C38 C37 H37 119.4
C36 C37 H37 119.4
C37 C38 C39 119.2(6)
C37 C38 H38 120.4
C39 C38 H38 120.4
C38 C39 C40 120.9(6)
C38 C39 H39 119.5
C40 C39 H39 119.5
C39 C40 C35 120.7(5)
C39 C40 H40 119.6
C35 C40 H40 119.6
N3 C41 C42 121.6(5)
N3 C41 H41 119.2
C42 C41 H41 119.2
C43 C42 C41 120.7(5)
C43 C42 Br1 120.1(4)
C41 C42 Br1 119.3(4)
C42 C43 C44 117.4(6)
C42 C43 H43 121.3
C44 C43 H43 121.3
C45 C44 C43 119.5(6)
C45 C44 H44 120.2
C43 C44 H44 120.2
N3 C45 C44 122.3(5)
N3 C45 H45 118.8
C44 C45 H45 118.8

loop_
_geom_bond_atom_site_label_1
_geom_bond_atom_site_label_2
_geom_bond_distance
Co1 C15 1.981(4)
Co1 C13 1.981(5)
Co1 C14 1.982(5)
Co1 C16 2.006(4)
Co1 C12 2.035(5)
Co1 C11 2.041(5)
Co1 C10 2.049(5)
Co1 C8 2.071(5)
Co1 C9 2.097(5)
Br1 C42 1.890(5)
Pd1 N1 1.969(4)
Pd1 C9 1.985(5)
Pd1 N3 2.060(4)
Pd1 N2 2.125(5)
O1 C1 1.206(7)
N1 C1 1.346(8)
N1 C7 1.453(7)
N2 C6 1.327(8)
N2 C2 1.348(8)
N3 C45 1.329(7)
N3 C41 1.337(6)
C1 C2 1.508(9)
C2 C3 1.403(10)
C3 C4 1.353(11)
C3 H3 0.9300
C4 C5 1.393(11)
C4 H4 0.9300
C5 C6 1.376(9)
C5 H5 0.9300
C6 H6 0.9300
C7 C8 1.511(8)
C7 H7A 0.9700
C7 H7B 0.9700
C8 C12 1.422(8)
C8 C9 1.430(7)
C9 C10 1.415(7)
C10 C11 1.418(7)
C10 H10 0.9800
C11 C12 1.401(8)
C11 H11 0.9800
C12 H12 0.9800
C13 C14 1.455(7)
C13 C16 1.462(6)
C13 C17 1.479(7)
C14 C15 1.458(6)
C14 C23 1.467(7)
C15 C16 1.465(7)
C15 C29 1.481(6)
C16 C35 1.455(7)
C17 C22 1.374(7)
C17 C18 1.398(7)
C18 C19 1.373(8)
C18 H18 0.9300
C19 C20 1.369(9)
C19 H19 0.9300
C20 C21 1.369(9)
C20 H20 0.9300
C21 C22 1.376(8)
C21 H21 0.9300
C22 H22 0.9300
C23 C24 1.380(7)
C23 C28 1.391(7)
C24 C25 1.393(8)
C24 H24 0.9300
C25 C26 1.340(10)
C25 H25 0.9300
C26 C27 1.397(9)
C26 H26 0.9300
C27 C28 1.376(8)
C27 H27 0.9300
C28 H28 0.9300
C29 C34 1.378(7)
C29 C30 1.394(7)
C30 C31 1.366(7)
C30 H30 0.9300
C31 C32 1.390(8)
C31 H31 0.9300
C32 C33 1.352(8)
C32 H32 0.9300
C33 C34 1.368(7)
C33 H33 0.9300
C34 H34 0.9300
C35 C36 1.380(7)
C35 C40 1.414(7)
C36 C37 1.396(8)
C36 H36 0.9300
C37 C38 1.364(9)
C37 H37 0.9300
C38 C39 1.366(9)
C38 H38 0.9300
C39 C40 1.380(8)
C39 H39 0.9300
C40 H40 0.9300
C41 C42 1.368(7)
C41 H41 0.9300
C42 C43 1.367(8)
C43 C44 1.379(9)
C43 H43 0.9300
C44 C45 1.375(8)
C44 H44 0.9300
C45 H45 0.9300

loop_
_geom_torsion_atom_site_label_1
_geom_torsion_atom_site_label_2
_geom_torsion_atom_site_label_3
_geom_torsion_atom_site_label_4
_geom_torsion
C9 Pd1 N1 C1 -174.3(5)
N3 Pd1 N1 C1 -176(100)
N2 Pd1 N1 C1 4.1(4)
C9 Pd1 N1 C7 0.4(4)
N3 Pd1 N1 C7 -1(10)
N2 Pd1 N1 C7 178.9(4)
N1 Pd1 N2 C6 -178.2(6)
C9 Pd1 N2 C6 -173.1(6)
N3 Pd1 N2 C6 1.8(6)
N1 Pd1 N2 C2 -4.0(4)
C9 Pd1 N2 C2 1.2(9)
N3 Pd1 N2 C2 176.1(4)
N1 Pd1 N3 C45 126(9)
C9 Pd1 N3 C45 123.7(4)
N2 Pd1 N3 C45 -54.7(4)
N1 Pd1 N3 C41 -54(10)
C9 Pd1 N3 C41 -56.0(4)
N2 Pd1 N3 C41 125.5(4)
C7 N1 C1 O1 0.7(10)
Pd1 N1 C1 O1 175.4(6)
C7 N1 C1 C2 -178.0(5)
Pd1 N1 C1 C2 -3.3(7)
C6 N2 C2 C3 3.2(9)
Pd1 N2 C2 C3 -171.9(5)
C6 N2 C2 C1 178.7(5)
Pd1 N2 C2 C1 3.5(7)
O1 C1 C2 N2 -179.3(6)
N1 C1 C2 N2 -0.5(8)
O1 C1 C2 C3 -3.7(10)
N1 C1 C2 C3 175.1(6)
N2 C2 C3 C4 -2.5(11)
C1 C2 C3 C4 -177.9(7)
C2 C3 C4 C5 -0.2(12)
C3 C4 C5 C6 2.0(12)
C2 N2 C6 C5 -1.2(10)
Pd1 N2 C6 C5 172.7(5)
C4 C5 C6 N2 -1.3(11)
C1 N1 C7 C8 172.4(5)
Pd1 N1 C7 C8 -2.3(6)
N1 C7 C8 C12 -178.7(5)
N1 C7 C8 C9 3.9(6)
N1 C7 C8 Co1 -83.8(5)
C15 Co1 C8 C12 -173.8(6)
C13 Co1 C8 C12 100.1(3)
C14 Co1 C8 C12 58.7(6)
C16 Co1 C8 C12 150.0(3)
C11 Co1 C8 C12 -38.2(3)
C10 Co1 C8 C12 -82.4(3)
C9 Co1 C8 C12 -119.9(5)
C15 Co1 C8 C9 -53.9(7)
C13 Co1 C8 C9 -140.0(3)
C14 Co1 C8 C9 178.6(4)
C16 Co1 C8 C9 -90.1(3)
C12 Co1 C8 C9 119.9(5)
C11 Co1 C8 C9 81.7(3)
C10 Co1 C8 C9 37.5(3)
C15 Co1 C8 C7 58.5(9)
C13 Co1 C8 C7 -27.7(5)
C14 Co1 C8 C7 -69.0(7)
C16 Co1 C8 C7 22.2(6)
C12 Co1 C8 C7 -127.7(6)
C11 Co1 C8 C7 -166.0(5)
C10 Co1 C8 C7 149.9(5)
C9 Co1 C8 C7 112.3(6)
C12 C8 C9 C10 0.1(5)
C7 C8 C9 C10 178.1(4)
Co1 C8 C9 C10 -58.0(3)
C12 C8 C9 Pd1 178.2(3)
C7 C8 C9 Pd1 -3.8(6)
Co1 C8 C9 Pd1 120.0(3)
C12 C8 C9 Co1 58.2(3)
C7 C8 C9 Co1 -123.8(5)
N1 Pd1 C9 C10 178.8(6)
N3 Pd1 C9 C10 -1.2(6)
N2 Pd1 C9 C10 173.7(5)
N1 Pd1 C9 C8 1.8(3)
N3 Pd1 C9 C8 -178.3(3)
N2 Pd1 C9 C8 -3.4(8)
N1 Pd1 C9 Co1 81.1(3)
N3 Pd1 C9 Co1 -99.0(3)
N2 Pd1 C9 Co1 75.9(7)
C15 Co1 C9 C10 -80.2(4)
C13 Co1 C9 C10 -172.1(3)
C14 Co1 C9 C10 -57.6(11)
C16 Co1 C9 C10 -128.8(3)
C12 Co1 C9 C10 81.5(3)
C11 Co1 C9 C10 38.0(3)
C8 Co1 C9 C10 118.9(4)
C15 Co1 C9 C8 160.9(3)
C13 Co1 C9 C8 69.0(4)
C14 Co1 C9 C8 -176.5(10)
C16 Co1 C9 C8 112.3(3)
C12 Co1 C9 C8 -37.3(3)
C11 Co1 C9 C8 -80.9(3)
C10 Co1 C9 C8 -118.9(4)
C15 Co1 C9 Pd1 57.4(4)
C13 Co1 C9 Pd1 -34.5(5)
C14 Co1 C9 Pd1 80.0(11)
C16 Co1 C9 Pd1 8.9(4)
C12 Co1 C9 Pd1 -140.8(4)
C11 Co1 C9 Pd1 175.6(4)
C10 Co1 C9 Pd1 137.7(5)
C8 Co1 C9 Pd1 -103.5(4)
C8 C9 C10 C11 -1.4(5)
Pd1 C9 C10 C11 -178.5(4)
Co1 C9 C10 C11 -59.9(3)
C8 C9 C10 Co1 58.5(3)
Pd1 C9 C10 Co1 -118.7(5)
C15 Co1 C10 C9 121.8(3)
C13 Co1 C10 C9 118(2)
C14 Co1 C10 C9 167.2(3)
C16 Co1 C10 C9 76.3(4)
C12 Co1 C10 C9 -81.7(3)
C11 Co1 C10 C9 -119.0(4)
C8 Co1 C10 C9 -37.7(3)
C15 Co1 C10 C11 -119.2(3)
C13 Co1 C10 C11 -123(2)
C14 Co1 C10 C11 -73.8(4)
C16 Co1 C10 C11 -164.7(3)
C12 Co1 C10 C11 37.3(3)
C8 Co1 C10 C11 81.2(3)
C9 Co1 C10 C11 119.0(4)
C9 C10 C11 C12 2.1(6)
Co1 C10 C11 C12 -59.3(4)
C9 C10 C11 Co1 61.4(3)
C15 Co1 C11 C12 -157.7(3)
C13 Co1 C11 C12 -68.0(5)
C14 Co1 C11 C12 -109.8(4)
C16 Co1 C11 C12 -175.8(9)
C10 Co1 C11 C12 119.5(5)
C8 Co1 C11 C12 38.5(3)
C9 Co1 C11 C12 82.1(4)
C15 Co1 C11 C10 82.9(4)
C13 Co1 C11 C10 172.5(3)
C14 Co1 C11 C10 130.8(3)
C16 Co1 C11 C10 64.7(11)
C12 Co1 C11 C10 -119.5(5)
C8 Co1 C11 C10 -80.9(3)
C9 Co1 C11 C10 -37.3(3)
C10 C11 C12 C8 -2.0(6)
Co1 C11 C12 C8 -61.5(4)
C10 C11 C12 Co1 59.5(4)
C9 C8 C12 C11 1.2(6)
C7 C8 C12 C11 -176.5(5)
Co1 C8 C12 C11 60.9(4)
C9 C8 C12 Co1 -59.7(3)
C7 C8 C12 Co1 122.6(6)
C15 Co1 C12 C11 56.8(7)
C13 Co1 C12 C11 140.3(3)
C14 Co1 C12 C11 91.0(4)
C16 Co1 C12 C11 178.1(4)
C10 Co1 C12 C11 -37.6(3)
C8 Co1 C12 C11 -117.8(5)
C9 Co1 C12 C11 -80.8(4)
C15 Co1 C12 C8 174.6(5)
C13 Co1 C12 C8 -102.0(3)
C14 Co1 C12 C8 -151.2(3)
C16 Co1 C12 C8 -64.1(6)
C11 Co1 C12 C8 117.8(5)
C10 Co1 C12 C8 80.1(3)
C9 Co1 C12 C8 37.0(3)
C15 Co1 C13 C14 49.5(3)
C16 Co1 C13 C14 99.0(4)
C12 Co1 C13 C14 -106.0(3)
C11 Co1 C13 C14 -63.7(4)
C10 Co1 C13 C14 53(2)
C8 Co1 C13 C14 -151.9(3)
C9 Co1 C13 C14 165.3(3)
C15 Co1 C13 C16 -49.4(3)
C14 Co1 C13 C16 -99.0(4)
C12 Co1 C13 C16 155.1(3)
C11 Co1 C13 C16 -162.7(3)
C10 Co1 C13 C16 -46(2)
C8 Co1 C13 C16 109.2(3)
C9 Co1 C13 C16 66.3(4)
C15 Co1 C13 C17 178.7(5)
C14 Co1 C13 C17 129.2(6)
C16 Co1 C13 C17 -131.9(6)
C12 Co1 C13 C17 23.2(5)
C11 Co1 C13 C17 65.4(6)
C10 Co1 C13 C17 -178(2)
C8 Co1 C13 C17 -22.7(5)
C9 Co1 C13 C17 -65.5(6)
C16 C13 C14 C15 1.0(4)
C17 C13 C14 C15 168.6(5)
Co1 C13 C14 C15 -66.7(3)
C16 C13 C14 C23 -170.8(5)
C17 C13 C14 C23 -3.1(9)
Co1 C13 C14 C23 121.6(6)
C16 C13 C14 Co1 67.6(3)
C17 C13 C14 Co1 -124.7(5)
C15 Co1 C14 C13 -99.0(4)
C16 Co1 C14 C13 -49.4(3)
C12 Co1 C14 C13 98.7(3)
C11 Co1 C14 C13 143.3(3)
C10 Co1 C14 C13 -174.0(3)
C8 Co1 C14 C13 58.9(5)
C9 Co1 C14 C13 -125.7(10)
C13 Co1 C14 C15 99.0(4)
C16 Co1 C14 C15 49.6(3)
C12 Co1 C14 C15 -162.3(3)
C11 Co1 C14 C15 -117.7(3)
C10 Co1 C14 C15 -75.0(4)
C8 Co1 C14 C15 157.9(4)
C9 Co1 C14 C15 -26.7(12)
C15 Co1 C14 C23 128.6(5)
C13 Co1 C14 C23 -132.4(5)
C16 Co1 C14 C23 178.2(5)
C12 Co1 C14 C23 -33.6(5)
C11 Co1 C14 C23 10.9(5)
C10 Co1 C14 C23 53.6(5)
C8 Co1 C14 C23 -73.5(6)
C9 Co1 C14 C23 101.9(11)
C13 C14 C15 C16 -1.0(4)
C23 C14 C15 C16 171.2(5)
Co1 C14 C15 C16 -67.7(3)
C13 C14 C15 C29 -169.4(5)
C23 C14 C15 C29 2.8(9)
Co1 C14 C15 C29 123.9(5)
C13 C14 C15 Co1 66.7(3)
C23 C14 C15 Co1 -121.1(5)
C13 Co1 C15 C14 -49.4(3)
C16 Co1 C15 C14 -98.7(4)
C12 Co1 C15 C14 45.4(7)
C11 Co1 C15 C14 86.8(3)
C10 Co1 C15 C14 130.9(3)
C8 Co1 C15 C14 -145.6(6)
C9 Co1 C15 C14 173.9(3)
C13 Co1 C15 C16 49.3(3)
C14 Co1 C15 C16 98.7(4)
C12 Co1 C15 C16 144.1(5)
C11 Co1 C15 C16 -174.4(3)
C10 Co1 C15 C16 -130.3(3)
C8 Co1 C15 C16 -46.8(7)
C9 Co1 C15 C16 -87.4(3)
C13 Co1 C15 C29 -178.9(5)
C14 Co1 C15 C29 -129.4(6)
C16 Co1 C15 C29 131.8(5)
C12 Co1 C15 C29 -84.0(7)
C11 Co1 C15 C29 -42.6(5)
C10 Co1 C15 C29 1.5(5)
C8 Co1 C15 C29 85.0(8)
C9 Co1 C15 C29 44.4(5)
C14 C13 C16 C35 172.6(5)
C17 C13 C16 C35 5.3(9)
Co1 C13 C16 C35 -120.6(6)
C14 C13 C16 C15 -1.0(4)
C17 C13 C16 C15 -168.3(5)
Co1 C13 C16 C15 65.8(3)
C14 C13 C16 Co1 -66.8(3)
C17 C13 C16 Co1 125.9(6)
C14 C15 C16 C35 -173.0(5)
C29 C15 C16 C35 -4.9(9)
Co1 C15 C16 C35 120.2(5)
C14 C15 C16 C13 1.0(4)
C29 C15 C16 C13 169.1(5)
Co1 C15 C16 C13 -65.9(2)
C14 C15 C16 Co1 66.8(2)
C29 C15 C16 Co1 -125.0(6)
C15 Co1 C16 C35 -128.3(5)
C13 Co1 C16 C35 132.5(5)
C14 Co1 C16 C35 -178.0(5)
C12 Co1 C16 C35 79.3(6)
C11 Co1 C16 C35 -106.5(10)
C10 Co1 C16 C35 -52.8(5)
C8 Co1 C16 C35 35.4(5)
C9 Co1 C16 C35 -9.7(5)
C15 Co1 C16 C13 99.2(4)
C14 Co1 C16 C13 49.5(3)
C12 Co1 C16 C13 -53.2(5)
C11 Co1 C16 C13 121.0(10)
C10 Co1 C16 C13 174.6(3)
C8 Co1 C16 C13 -97.1(3)
C9 Co1 C16 C13 -142.2(3)
C13 Co1 C16 C15 -99.2(4)
C14 Co1 C16 C15 -49.7(3)
C12 Co1 C16 C15 -152.4(4)
C11 Co1 C16 C15 21.8(11)
C10 Co1 C16 C15 75.5(4)
C8 Co1 C16 C15 163.7(3)
C9 Co1 C16 C15 118.6(3)
C14 C13 C17 C22 -129.3(6)
C16 C13 C17 C22 33.2(8)
Co1 C13 C17 C22 133.5(5)
C14 C13 C17 C18 47.5(8)
C16 C13 C17 C18 -150.1(6)
Co1 C13 C17 C18 -49.8(7)
C22 C17 C18 C19 0.2(9)
C13 C17 C18 C19 -176.7(6)
C17 C18 C19 C20 0.0(10)
C18 C19 C20 C21 0.1(11)
C19 C20 C21 C22 -0.4(10)
C18 C17 C22 C21 -0.4(8)
C13 C17 C22 C21 176.4(5)
C20 C21 C22 C17 0.6(9)
C13 C14 C23 C24 26.4(8)
C15 C14 C23 C24 -142.2(5)
Co1 C14 C23 C24 123.4(5)
C13 C14 C23 C28 -157.0(5)
C15 C14 C23 C28 34.4(8)
Co1 C14 C23 C28 -60.0(6)
C28 C23 C24 C25 0.9(8)
C14 C23 C24 C25 177.6(5)
C23 C24 C25 C26 0.5(9)
C24 C25 C26 C27 -1.0(10)
C25 C26 C27 C28 0.3(9)
C26 C27 C28 C23 1.1(8)
C24 C23 C28 C27 -1.7(8)
C14 C23 C28 C27 -178.4(5)
C14 C15 C29 C34 37.2(8)
C16 C15 C29 C34 -126.3(6)
Co1 C15 C29 C34 134.0(4)
C14 C15 C29 C30 -146.0(5)
C16 C15 C29 C30 50.6(8)
Co1 C15 C29 C30 -49.1(6)
C34 C29 C30 C31 0.7(8)
C15 C29 C30 C31 -176.2(5)
C29 C30 C31 C32 -1.3(9)
C30 C31 C32 C33 1.1(9)
C31 C32 C33 C34 -0.2(9)
C32 C33 C34 C29 -0.4(9)
C30 C29 C34 C33 0.2(8)
C15 C29 C34 C33 177.1(5)
C13 C16 C35 C36 -152.5(5)
C15 C16 C35 C36 18.6(8)
Co1 C16 C35 C36 111.7(5)
C13 C16 C35 C40 27.9(8)
C15 C16 C35 C40 -160.9(5)
Co1 C16 C35 C40 -67.9(6)
C40 C35 C36 C37 3.7(8)
C16 C35 C36 C37 -175.9(5)
C35 C36 C37 C38 -3.4(9)
C36 C37 C38 C39 0.4(9)
C37 C38 C39 C40 2.0(9)
C38 C39 C40 C35 -1.6(8)
C36 C35 C40 C39 -1.3(7)
C16 C35 C40 C39 178.3(5)
C45 N3 C41 C42 -0.4(8)
Pd1 N3 C41 C42 179.3(4)
N3 C41 C42 C43 0.0(9)
N3 C41 C42 Br1 -179.8(4)
C41 C42 C43 C44 0.4(9)
Br1 C42 C43 C44 -179.8(4)
C42 C43 C44 C45 -0.4(9)
C41 N3 C45 C44 0.3(8)
Pd1 N3 C45 C44 -179.4(4)
C43 C44 C45 N3 0.1(9)
